data_1549389
loop_
_publ_author_name
'Tsoureas, Nikolaos'
'Green, Jennifer C.'
'Cloke, F Geoffrey N'
'Puschmann, Horst'
'Roe, S. Mark'
'Tizzard, Graham'

_publ_section_title
;
 Trimerisation of carbon suboxide at a di-titanium centre to form a pyrone
 ring system.
;
_journal_issue 22
_journal_name_full 'Chemical science'
_journal_page_first 5008
_journal_page_last 5014
_journal_paper_doi 10.1039/c8sc01127c
_journal_volume 9
_journal_year 2018
_chemical_formula_moiety 'C55 H92 O2 Si4 Ti2'
_chemical_formula_sum 'C55 H92 O2 Si4 Ti2'
_chemical_formula_weight 993.44
_chemical_name_common 3
_chemical_name_systematic 3
_chemical_properties_physical Air-sensitive,Moisture-sensitive
_space_group_crystal_system monoclinic
_space_group_IT_number 14
_space_group_name_Hall '-P 2yn'
_space_group_name_H-M_alt 'P 1 21/n 1'
_symmetry_space_group_name_Hall '-P 2yn'
_symmetry_space_group_name_H-M 'P 1 21/n 1'
_atom_sites_solution_hydrogens geom
_audit_creation_method SHELXL-2013
_audit_update_record
;
2018-01-15 deposited with the CCDC.
2018-05-08 downloaded from the CCDC.
;
_cell_angle_alpha 90
_cell_angle_beta 92.537(4)
_cell_angle_gamma 90
_cell_formula_units_Z 4
_cell_length_a 12.9536(5)
_cell_length_b 22.7968(9)
_cell_length_c 18.9201(8)
_cell_measurement_reflns_used 8352
_cell_measurement_temperature 100(2)
_cell_measurement_theta_max 28.7680
_cell_measurement_theta_min 2.6570
_cell_volume 5581.6(4)
_computing_cell_refinement 'CrysAlisPro 1.171.39.16b (Rigaku OD, 2015)'
_computing_data_collection 'CrysAlisPro 1.171.39.16b (Rigaku OD, 2015)'
_computing_data_reduction 'CrysAlisPro 1.171.39.16b (Rigaku OD, 2015)'
_computing_structure_refinement 'SHELXL-2013 (Sheldrick, 2013)'
_computing_structure_solution 'SHELXL-2013 (Sheldrick, 2013)'
_diffrn_ambient_temperature 100(2)
_diffrn_detector 'CCD area detector'
_diffrn_detector_area_resol_mean 28.5714
_diffrn_detector_type 'Rigaku HG Saturn724+ (2x2 bin mode)'
_diffrn_measured_fraction_theta_full 0.974
_diffrn_measured_fraction_theta_max 0.999
_diffrn_measurement_device 'four-circle \k goniometer'
_diffrn_measurement_device_type
;
Rigaku FRE+ equipped with VHF Varimax confocal mirrors and an AFC12 goniometer and HG Saturn 724+ detector
;
_diffrn_measurement_method 'profile data from \w-scans'
_diffrn_radiation_monochromator 'Confocal mirrors, VHF Varimax'
_diffrn_radiation_type MoK\a
_diffrn_radiation_wavelength 0.71075
_diffrn_reflns_av_R_equivalents 0.0976
_diffrn_reflns_av_unetI/netI 0.0889
_diffrn_reflns_Laue_measured_fraction_full 0.974
_diffrn_reflns_Laue_measured_fraction_max 0.999
_diffrn_reflns_limit_h_max 14
_diffrn_reflns_limit_h_min -15
_diffrn_reflns_limit_k_max 27
_diffrn_reflns_limit_k_min -27
_diffrn_reflns_limit_l_max 22
_diffrn_reflns_limit_l_min -22
_diffrn_reflns_number 43747
_diffrn_reflns_point_group_measured_fraction_full 0.974
_diffrn_reflns_point_group_measured_fraction_max 0.999
_diffrn_reflns_theta_full 25.242
_diffrn_reflns_theta_max 25.028
_diffrn_reflns_theta_min 2.086
_diffrn_source 'Rotating Anode'
_exptl_absorpt_coefficient_mu 0.410
_exptl_absorpt_correction_T_max 1
_exptl_absorpt_correction_T_min 0.31017
_exptl_absorpt_correction_type multi-scan
_exptl_absorpt_process_details
;
CrysAlisPro 1.171.39.16b (Rigaku Oxford Diffraction, 2015)
Empirical absorption correction using spherical harmonics,
 implemented in SCALE3 ABSPACK scaling algorithm.
;
_exptl_crystal_colour Green
_exptl_crystal_density_diffrn 1.182
_exptl_crystal_description Block
_exptl_crystal_F_000 2152
_exptl_crystal_recrystallization_method 'Re-crystallisation from solvent: n-pentane'
_exptl_crystal_size_max 0.060
_exptl_crystal_size_mid 0.030
_exptl_crystal_size_min 0.030
_refine_diff_density_max 1.482
_refine_diff_density_min -0.987
_refine_diff_density_rms 0.095
_refine_ls_extinction_method none
_refine_ls_goodness_of_fit_ref 1.033
_refine_ls_hydrogen_treatment constr
_refine_ls_matrix_type full
_refine_ls_number_parameters 571
_refine_ls_number_reflns 9851
_refine_ls_number_restraints 36
_refine_ls_restrained_S_all 1.044
_refine_ls_R_factor_all 0.1407
_refine_ls_R_factor_gt 0.0836
_refine_ls_shift/su_max 0.001
_refine_ls_shift/su_mean 0.000
_refine_ls_structure_factor_coef Fsqd
_refine_ls_weighting_details 'w=1/[\s^2^(Fo^2^)+(0.1245P)^2^+11.7600P] where P=(Fo^2^+2Fc^2^)/3'
_refine_ls_weighting_scheme calc
_refine_ls_wR_factor_gt 0.2140
_refine_ls_wR_factor_ref 0.2501
_reflns_Friedel_coverage 0.000
_reflns_number_gt 6048
_reflns_number_total 9851
_reflns_threshold_expression 'I > 2\s(I)'
_cod_data_source_file c8sc01127c2.cif
_cod_data_source_block 3
_cod_depositor_comments
;
The following automatic conversions were performed:

'_exptl_absorpt_correction_type' value 'multi scan' changed to
'multi-scan' according to
/home/data/users/saulius/crontab/automatic-downloads/rss-feeds/RSC/lib/dictionaries/cif_core.dic
dictionary named 'cif_core.dic' version 2.4.2 from 2011-04-26.

Automatic conversion script
Id: cif_fix_values 4973 2017-02-22 13:04:09Z antanas 

 Adding full bibliography for 1549388--1549389.cif.
;
_cod_database_code 1549389
_shelx_space_group_comment
;
The symmetry employed for this shelxl refinement is uniquely defined
by the following loop, which should always be used as a source of
symmetry information in preference to the above space-group names.
They are only intended as comments.
;
_shelx_estimated_absorpt_t_min 0.976
_shelx_estimated_absorpt_t_max 0.988
_oxdiff_exptl_absorpt_empirical_full_min 0.558
_oxdiff_exptl_absorpt_empirical_full_max 2.117
_oxdiff_exptl_absorpt_empirical_details
;
Empirical correction (ABSPACK) includes:
- Absorption correction using spherical harmonics
- Frame scaling
;
_shelxl_version_number 2013-3

loop_
_space_group_symop_operation_xyz
'x, y, z'
'-x+1/2, y+1/2, -z+1/2'
'-x, -y, -z'
'x-1/2, -y-1/2, z-1/2'

loop_
_atom_site_label
_atom_site_type_symbol
_atom_site_fract_x
_atom_site_fract_y
_atom_site_fract_z
_atom_site_U_iso_or_equiv
_atom_site_adp_type
_atom_site_occupancy
_atom_site_site_symmetry_order
_atom_site_calc_flag
_atom_site_refinement_flags_posn
_atom_site_refinement_flags_adp
_atom_site_refinement_flags_occupancy
_atom_site_disorder_assembly
_atom_site_disorder_group
C4 C 0.4580(4) 0.2672(2) 0.6936(3) 0.0317(13) Uani 1 1 d . . . . .
C5 C 0.4799(4) 0.2974(2) 0.7593(3) 0.0332(13) Uani 1 1 d . . . . .
C6 C 0.5604(4) 0.2654(3) 0.7967(3) 0.0368(14) Uani 1 1 d . . . . .
H6 H 0.5945 0.2766 0.8401 0.044 Uiso 1 1 calc R U . . .
C7 C 0.5795(5) 0.2150(3) 0.7578(3) 0.0389(14) Uani 1 1 d . . . . .
H7 H 0.6264 0.1851 0.7731 0.047 Uiso 1 1 calc R U . . .
C8 C 0.5196(4) 0.2135(2) 0.6913(3) 0.0353(13) Uani 1 1 d . . . . .
C9 C 0.4132(4) 0.3486(2) 0.7652(3) 0.0313(12) Uani 1 1 d . . . . .
C10 C 0.3771(4) 0.3001(2) 0.6572(3) 0.0305(13) Uani 1 1 d . . . . .
H10 H 0.3480 0.2923 0.6111 0.037 Uiso 1 1 calc R U . . .
C11 C 0.3492(4) 0.3455(2) 0.7021(3) 0.0327(13) Uani 1 1 d . . . . .
H11 H 0.2934 0.3716 0.6917 0.039 Uiso 1 1 calc R U . . .
C12 C 0.4996(4) 0.3696(2) 0.5463(3) 0.0302(12) Uani 1 1 d . . . . .
C13 C 0.5412(4) 0.4263(2) 0.5653(3) 0.0321(13) Uani 1 1 d . . . . .
H13 H 0.5046 0.4621 0.5587 0.039 Uiso 1 1 calc R U . . .
C14 C 0.6412(4) 0.4222(3) 0.5946(3) 0.0377(14) Uani 1 1 d . . . . .
H14 H 0.6815 0.4538 0.6134 0.045 Uiso 1 1 calc R U . . .
C15 C 0.6732(4) 0.3619(3) 0.5916(3) 0.0331(13) Uani 1 1 d . . . . .
C16 C 0.5848(4) 0.3292(2) 0.5634(3) 0.0299(12) Uani 1 1 d . . . . .
C17 C 0.6165(4) 0.2690(2) 0.5596(3) 0.0293(12) Uani 1 1 d . . . . .
H17 H 0.5741 0.2365 0.5461 0.035 Uiso 1 1 calc R U . . .
C18 C 0.7226(4) 0.2674(3) 0.5795(3) 0.0351(13) Uani 1 1 d . . . . .
H18 H 0.7641 0.2331 0.5775 0.042 Uiso 1 1 calc R U . . .
C19 C 0.7607(4) 0.3236(3) 0.6033(3) 0.0357(14) Uani 1 1 d . . . . .
C20 C 0.8875(6) 0.4121(4) 0.4869(5) 0.073(2) Uani 1 1 d . . . . .
H20A H 0.8999 0.4452 0.5192 0.110 Uiso 1 1 calc R U . . .
H20B H 0.8130 0.4050 0.4808 0.110 Uiso 1 1 calc R U . . .
H20C H 0.9156 0.4212 0.4409 0.110 Uiso 1 1 calc R U . . .
C21 C 0.9404(5) 0.3574(3) 0.5176(4) 0.0513(17) Uani 1 1 d . . . . .
H21 H 1.0164 0.3655 0.5201 0.062 Uiso 1 1 calc R U . . .
C22 C 0.9226(7) 0.3068(4) 0.4662(4) 0.076(2) Uani 1 1 d . . . . .
H22A H 0.9572 0.2716 0.4851 0.114 Uiso 1 1 calc R U . . .
H22B H 0.9508 0.3170 0.4205 0.114 Uiso 1 1 calc R U . . .
H22C H 0.8483 0.2993 0.4597 0.114 Uiso 1 1 calc R U . . .
C23 C 0.8765(6) 0.4548(5) 0.6726(6) 0.097(3) Uani 1 1 d . . . . .
H23A H 0.8080 0.4433 0.6877 0.145 Uiso 1 1 calc R U . . .
H23B H 0.8701 0.4723 0.6253 0.145 Uiso 1 1 calc R U . . .
H23C H 0.9069 0.4834 0.7061 0.145 Uiso 1 1 calc R U . . .
C24 C 0.9456(5) 0.4009(4) 0.6706(5) 0.068(2) Uani 1 1 d . . . . .
H24 H 0.9562 0.3853 0.7198 0.081 Uiso 1 1 calc R U . . .
C25 C 1.0500(6) 0.4271(4) 0.6467(5) 0.080(3) Uani 1 1 d . . . . .
H25A H 1.1014 0.3957 0.6442 0.119 Uiso 1 1 calc R U . . .
H25B H 1.0747 0.4568 0.6808 0.119 Uiso 1 1 calc R U . . .
H25C H 1.0394 0.4452 0.5999 0.119 Uiso 1 1 calc R U . . .
C26A C 0.9484(9) 0.2539(7) 0.7109(7) 0.056(3) Uani 0.68(2) 1 d . . P A 1
H26A H 0.8737 0.2529 0.7171 0.084 Uiso 0.68(2) 1 calc R U P A 1
H26B H 0.9800 0.2841 0.7416 0.084 Uiso 0.68(2) 1 calc R U P A 1
H26C H 0.9784 0.2156 0.7234 0.084 Uiso 0.68(2) 1 calc R U P A 1
C26B C 0.944(2) 0.2224(15) 0.6917(16) 0.056(3) Uani 0.32(2) 1 d . . P A 2
H26D H 0.8692 0.2215 0.6976 0.084 Uiso 0.32(2) 1 calc R U P A 2
H26E H 0.9793 0.2335 0.7365 0.084 Uiso 0.32(2) 1 calc R U P A 2
H26F H 0.9675 0.1835 0.6774 0.084 Uiso 0.32(2) 1 calc R U P A 2
C27 C 0.9690(5) 0.2679(4) 0.6339(4) 0.061(2) Uani 1 1 d . . . . .
H27 H 0.9383 0.2362 0.6031 0.073 Uiso 1 1 calc R U . A 1
C28 C 1.0872(6) 0.2690(4) 0.6256(5) 0.087(3) Uani 1 1 d . . . . .
H28A H 1.1018 0.2779 0.5764 0.131 Uiso 1 1 calc R U . . .
H28B H 1.1165 0.2307 0.6386 0.131 Uiso 1 1 calc R U . . .
H28C H 1.1183 0.2993 0.6566 0.131 Uiso 1 1 calc R U . . .
C29 C 0.3778(6) 0.3978(3) 0.3278(3) 0.061(2) Uani 1 1 d . . . . .
H29A H 0.3036 0.4020 0.3346 0.091 Uiso 1 1 calc R U . . .
H29B H 0.3920 0.3582 0.3104 0.091 Uiso 1 1 calc R U . . .
H29C H 0.3995 0.4268 0.2932 0.091 Uiso 1 1 calc R U . . .
C30 C 0.4382(5) 0.4078(3) 0.3988(3) 0.0439(15) Uani 1 1 d . . . . .
H30 H 0.4269 0.4499 0.4113 0.053 Uiso 1 1 calc R U . . .
C31 C 0.5548(5) 0.4018(4) 0.3869(4) 0.0577(19) Uani 1 1 d . . . . .
H31A H 0.5940 0.4089 0.4315 0.087 Uiso 1 1 calc R U . . .
H31B H 0.5749 0.4306 0.3516 0.087 Uiso 1 1 calc R U . . .
H31C H 0.5693 0.3622 0.3699 0.087 Uiso 1 1 calc R U . . .
C32 C 0.2653(5) 0.2667(3) 0.4253(4) 0.0567(19) Uani 1 1 d . . . . .
H32A H 0.2120 0.2825 0.4552 0.085 Uiso 1 1 calc R U . . .
H32B H 0.2593 0.2239 0.4233 0.085 Uiso 1 1 calc R U . . .
H32C H 0.2561 0.2829 0.3775 0.085 Uiso 1 1 calc R U . . .
C33 C 0.3717(4) 0.2834(2) 0.4565(3) 0.0366(14) Uani 1 1 d . . . . .
H33 H 0.3796 0.2624 0.5028 0.044 Uiso 1 1 calc R U . . .
C34 C 0.4546(5) 0.2583(3) 0.4102(4) 0.0485(16) Uani 1 1 d . . . . .
H34A H 0.5231 0.2690 0.4302 0.073 Uiso 1 1 calc R U . . .
H34B H 0.4456 0.2742 0.3623 0.073 Uiso 1 1 calc R U . . .
H34C H 0.4483 0.2154 0.4085 0.073 Uiso 1 1 calc R U . . .
C35 C 0.1897(5) 0.4131(3) 0.4495(4) 0.0526(18) Uani 1 1 d . . . . .
H35A H 0.1760 0.3779 0.4208 0.079 Uiso 1 1 calc R U . . .
H35B H 0.2167 0.4442 0.4197 0.079 Uiso 1 1 calc R U . . .
H35C H 0.1254 0.4263 0.4698 0.079 Uiso 1 1 calc R U . . .
C36 C 0.2700(5) 0.3986(3) 0.5099(3) 0.0416(15) Uani 1 1 d . . . . .
H36 H 0.2373 0.3694 0.5414 0.050 Uiso 1 1 calc R U . . .
C37 C 0.2894(5) 0.4546(3) 0.5537(3) 0.0457(16) Uani 1 1 d . . . . .
H37A H 0.3396 0.4464 0.5926 0.069 Uiso 1 1 calc R U . . .
H37B H 0.2243 0.4678 0.5729 0.069 Uiso 1 1 calc R U . . .
H37C H 0.3165 0.4854 0.5234 0.069 Uiso 1 1 calc R U . . .
C38 C 0.3474(9) 0.4966(4) 0.7677(4) 0.092(3) Uani 1 1 d D . . . .
H38A H 0.3644 0.4719 0.7275 0.138 Uiso 1 1 calc R U . . .
H38B H 0.3720 0.5366 0.7599 0.138 Uiso 1 1 calc R U . . .
H38C H 0.2724 0.4971 0.7723 0.138 Uiso 1 1 calc R U . . .
C39 C 0.3988(6) 0.4724(3) 0.8343(4) 0.060(2) Uani 1 1 d D . . . .
H39 H 0.4744 0.4812 0.8342 0.072 Uiso 1 1 calc R U . B 3
C40A C 0.353(3) 0.5028(18) 0.898(2) 0.074(6) Uani 0.484(11) 1 d D U P C 3
H40A H 0.3872 0.4882 0.9415 0.111 Uiso 0.484(11) 1 calc R U P C 3
H40B H 0.2789 0.4945 0.8982 0.111 Uiso 0.484(11) 1 calc R U P C 3
H40C H 0.3637 0.5453 0.8943 0.111 Uiso 0.484(11) 1 calc R U P C 3
C40B C 0.382(3) 0.5159(16) 0.8951(18) 0.074(6) Uani 0.484(11) 1 d D U P C 4
H40D H 0.4449 0.5175 0.9262 0.111 Uiso 0.484(11) 1 calc R U P C 4
H40E H 0.3239 0.5029 0.9223 0.111 Uiso 0.484(11) 1 calc R U P C 4
H40F H 0.3679 0.5550 0.8755 0.111 Uiso 0.484(11) 1 calc R U P C 4
C41A C 0.1721(13) 0.4076(10) 0.8994(10) 0.088(4) Uani 0.448(11) 1 d . . P D 5
H41A H 0.1870 0.4491 0.8915 0.133 Uiso 0.448(11) 1 calc R U P D 5
H41B H 0.1790 0.3990 0.9502 0.133 Uiso 0.448(11) 1 calc R U P D 5
H41C H 0.1014 0.3988 0.8820 0.133 Uiso 0.448(11) 1 calc R U P D 5
C41B C 0.1621(10) 0.4000(9) 0.8198(8) 0.088(4) Uani 0.552(11) 1 d . . P D 6
H41D H 0.1750 0.4423 0.8177 0.133 Uiso 0.552(11) 1 calc R U P D 6
H41E H 0.0955 0.3929 0.8408 0.133 Uiso 0.552(11) 1 calc R U P D 6
H41F H 0.1609 0.3837 0.7719 0.133 Uiso 0.552(11) 1 calc R U P D 6
C42 C 0.2432(6) 0.3723(4) 0.8625(5) 0.078(3) Uani 1 1 d . . . . .
H42 H 0.2134 0.3780 0.8133 0.094 Uiso 1 1 calc R U . D 5
C43 C 0.2294(6) 0.3059(5) 0.8681(5) 0.087(3) Uani 1 1 d . . . . .
H43A H 0.2860 0.2894 0.8979 0.130 Uiso 1 1 calc R U . . .
H43B H 0.2300 0.2884 0.8208 0.130 Uiso 1 1 calc R U . . .
H43C H 0.1633 0.2973 0.8893 0.130 Uiso 1 1 calc R U . . .
C53A C 0.5544(10) 0.1238(5) 0.5064(6) 0.0819(19) Uani 0.739(10) 1 d D . P E 11
H53A H 0.6095 0.1520 0.5186 0.123 Uiso 0.739(10) 1 calc R U P E 11
H53B H 0.5355 0.1267 0.4558 0.123 Uiso 0.739(10) 1 calc R U P E 11
H53C H 0.5786 0.0840 0.5175 0.123 Uiso 0.739(10) 1 calc R U P E 11
C54A C 0.4498(11) 0.1390(6) 0.5537(7) 0.0819(19) Uani 0.739(10) 1 d D . P E 11
H54A H 0.4210 0.1782 0.5396 0.098 Uiso 0.739(10) 1 calc R U P E 11
C55A C 0.3826(8) 0.0927(4) 0.5257(4) 0.0819(19) Uani 0.739(10) 1 d D . P E 11
H55A H 0.3157 0.0950 0.5477 0.123 Uiso 0.739(10) 1 calc R U P E 11
H55B H 0.4144 0.0545 0.5360 0.123 Uiso 0.739(10) 1 calc R U P E 11
H55C H 0.3724 0.0975 0.4744 0.123 Uiso 0.739(10) 1 calc R U P E 11
C53B C 0.5073(18) 0.1397(14) 0.5765(12) 0.0819(19) Uani 0.261(10) 1 d D . P E 12
H53D H 0.5397 0.1712 0.6050 0.123 Uiso 0.261(10) 1 calc R U P E 12
H53E H 0.5329 0.1409 0.5286 0.123 Uiso 0.261(10) 1 calc R U P E 12
H53F H 0.5243 0.1017 0.5982 0.123 Uiso 0.261(10) 1 calc R U P E 12
C54B C 0.375(2) 0.1492(11) 0.5726(15) 0.0819(19) Uani 0.261(10) 1 d D . P E 12
H54B H 0.3369 0.1861 0.5599 0.098 Uiso 0.261(10) 1 calc R U P E 12
C55B C 0.3826(8) 0.0927(4) 0.5257(4) 0.0819(19) Uani 0.261(10) 1 d D . P E 12
H55D H 0.3131 0.0807 0.5090 0.123 Uiso 0.261(10) 1 calc R U P E 12
H55E H 0.4150 0.0610 0.5538 0.123 Uiso 0.261(10) 1 calc R U P E 12
H55F H 0.4244 0.1012 0.4850 0.123 Uiso 0.261(10) 1 calc R U P E 12
C44 C 0.4166(7) 0.3722(4) 0.9969(4) 0.072(2) Uani 1 1 d . . . . .
H44A H 0.3461 0.3564 0.9953 0.109 Uiso 1 1 calc R U . . .
H44B H 0.4148 0.4142 1.0077 0.109 Uiso 1 1 calc R U . . .
H44C H 0.4584 0.3518 1.0337 0.109 Uiso 1 1 calc R U . . .
C45 C 0.4650(5) 0.3628(3) 0.9238(3) 0.0538(18) Uani 1 1 d . . . . .
H45 H 0.4709 0.3194 0.9172 0.065 Uiso 1 1 calc R U . . .
C46 C 0.5752(5) 0.3868(4) 0.9273(4) 0.063(2) Uani 1 1 d . . . . .
H46A H 0.6064 0.3808 0.8816 0.095 Uiso 1 1 calc R U . . .
H46B H 0.6161 0.3662 0.9644 0.095 Uiso 1 1 calc R U . . .
H46C H 0.5738 0.4288 0.9382 0.095 Uiso 1 1 calc R U . . .
C47A C 0.298(3) 0.1468(17) 0.6454(16) 0.0833(19) Uani 0.208(15) 1 d D U P E 7
H47A H 0.3129 0.1358 0.5968 0.125 Uiso 0.208(15) 1 calc R U P E 7
H47B H 0.3089 0.1890 0.6518 0.125 Uiso 0.208(15) 1 calc R U P E 7
H47C H 0.2259 0.1371 0.6543 0.125 Uiso 0.208(15) 1 calc R U P E 7
C48A C 0.3743(7) 0.1109(4) 0.7004(5) 0.0833(19) Uani 0.208(15) 1 d D . P E 7
H48A H 0.3662 0.0679 0.6915 0.100 Uiso 0.208(15) 1 calc R U P E 7
C49A C 0.360(4) 0.122(2) 0.7732(11) 0.0833(19) Uani 0.208(15) 1 d D . P E 7
H49A H 0.4098 0.0999 0.8023 0.125 Uiso 0.208(15) 1 calc R U P E 7
H49B H 0.2895 0.1111 0.7848 0.125 Uiso 0.208(15) 1 calc R U P E 7
H49C H 0.3695 0.1645 0.7825 0.125 Uiso 0.208(15) 1 calc R U P E 7
C47B C 0.2788(8) 0.1553(5) 0.6892(7) 0.0833(19) Uani 0.792(15) 1 d D U P E 8
H47D H 0.2640 0.1613 0.6385 0.125 Uiso 0.792(15) 1 calc R U P E 8
H47E H 0.2962 0.1929 0.7117 0.125 Uiso 0.792(15) 1 calc R U P E 8
H47F H 0.2178 0.1387 0.7107 0.125 Uiso 0.792(15) 1 calc R U P E 8
C48B C 0.3743(7) 0.1109(4) 0.7004(5) 0.0833(19) Uani 0.792(15) 1 d D . P E 8
H48B H 0.3532 0.0726 0.6786 0.100 Uiso 0.792(15) 1 calc R U P E 8
C49B C 0.3965(11) 0.1008(6) 0.7748(5) 0.0833(19) Uani 0.792(15) 1 d D . P E 8
H49D H 0.4544 0.0733 0.7808 0.125 Uiso 0.792(15) 1 calc R U P E 8
H49E H 0.3354 0.0842 0.7961 0.125 Uiso 0.792(15) 1 calc R U P E 8
H49F H 0.4148 0.1380 0.7981 0.125 Uiso 0.792(15) 1 calc R U P E 8
C50A C 0.7143(7) 0.1141(4) 0.6561(5) 0.078(2) Uani 0.635(11) 1 d . . P E 9
H50A H 0.7203 0.1548 0.6724 0.118 Uiso 0.635(11) 1 calc R U P E 9
H50B H 0.7234 0.1125 0.6050 0.118 Uiso 0.635(11) 1 calc R U P E 9
H50C H 0.7677 0.0902 0.6806 0.118 Uiso 0.635(11) 1 calc R U P E 9
C51A C 0.5990(11) 0.0883(6) 0.6736(7) 0.078(2) Uani 0.635(11) 1 d . . P E 9
H51A H 0.6003 0.0866 0.7265 0.094 Uiso 0.635(11) 1 calc R U P E 9
C52A C 0.5786(11) 0.0226(5) 0.6504(8) 0.071(4) Uani 0.635(11) 1 d . . P E 9
H52A H 0.5092 0.0108 0.6635 0.106 Uiso 0.635(11) 1 calc R U P E 9
H52B H 0.6301 -0.0030 0.6743 0.106 Uiso 0.635(11) 1 calc R U P E 9
H52C H 0.5839 0.0192 0.5991 0.106 Uiso 0.635(11) 1 calc R U P E 9
C50B C 0.7143(7) 0.1141(4) 0.6561(5) 0.078(2) Uani 0.365(11) 1 d . . P E 10
H50D H 0.7277 0.1543 0.6724 0.118 Uiso 0.365(11) 1 calc R U P E 10
H50E H 0.7751 0.0990 0.6330 0.118 Uiso 0.365(11) 1 calc R U P E 10
H50F H 0.6998 0.0892 0.6967 0.118 Uiso 0.365(11) 1 calc R U P E 10
C51B C 0.6321(19) 0.1138(11) 0.6096(13) 0.078(2) Uani 0.365(11) 1 d . . P E 10
H51B H 0.6469 0.1367 0.5661 0.094 Uiso 0.365(11) 1 calc R U P E 10
C52B C 0.622(3) 0.0472(12) 0.5928(16) 0.126(15) Uani 0.365(11) 1 d . . P E 10
H52D H 0.5645 0.0409 0.5583 0.190 Uiso 0.365(11) 1 calc R U P E 10
H52E H 0.6094 0.0256 0.6363 0.190 Uiso 0.365(11) 1 calc R U P E 10
H52F H 0.6863 0.0332 0.5731 0.190 Uiso 0.365(11) 1 calc R U P E 10
C1A C 0.6495(4) 0.3709(3) 0.7376(3) 0.0399(11) Uani 0.7 1 d D . P F -1
C1B C 0.6495(4) 0.3709(3) 0.7376(3) 0.0399(11) Uani 0.3 1 d D . P F -1
C2A C 0.7337(8) 0.3458(4) 0.7609(6) 0.0399(11) Uani 0.7 1 d D . P F -1
C2B C 0.607(3) 0.4194(14) 0.750(2) 0.0399(11) Uani 0.3 1 d D . P F -1
C3A C 0.8073(6) 0.3626(4) 0.8053(4) 0.0399(11) Uani 0.7 1 d D . P F -1
C3B C 0.6422(14) 0.4607(8) 0.7900(10) 0.0399(11) Uani 0.3 1 d D . P F -1
O1A O 0.6026(11) 0.4244(5) 0.7446(8) 0.0541(13) Uani 0.7 1 d D . P F -1
O1B O 0.7244(14) 0.3287(7) 0.7602(12) 0.0541(13) Uani 0.3 1 d D . P F -1
O2A O 0.8789(5) 0.3712(3) 0.8443(3) 0.0541(13) Uani 0.7 1 d D . P F -1
O2B O 0.6572(11) 0.5035(7) 0.8223(8) 0.0541(13) Uani 0.3 1 d D . P F -1
Si1 Si 0.49181(16) 0.13969(8) 0.65057(9) 0.0452(5) Uani 1 1 d . . . . .
Si2 Si 0.38104(13) 0.39110(9) 0.84652(9) 0.0445(5) Uani 1 1 d . . . . .
Si3 Si 0.39224(11) 0.36331(7) 0.47704(8) 0.0316(4) Uani 1 1 d . . . . .
Si4 Si 0.90272(12) 0.33930(8) 0.61049(9) 0.0423(5) Uani 1 1 d . . . . .
Ti1 Ti 0.63638(7) 0.28867(5) 0.68274(5) 0.0329(3) Uani 1 1 d . . . . .
Ti2 Ti 0.51524(7) 0.36945(4) 0.66686(5) 0.0289(3) Uani 1 1 d . . . . .

loop_
_atom_site_aniso_label
_atom_site_aniso_U_11
_atom_site_aniso_U_22
_atom_site_aniso_U_33
_atom_site_aniso_U_23
_atom_site_aniso_U_13
_atom_site_aniso_U_12
C4 0.024(3) 0.042(3) 0.029(3) 0.008(3) 0.003(2) -0.006(2)
C5 0.028(3) 0.043(3) 0.029(3) 0.006(3) 0.005(2) 0.001(3)
C6 0.029(3) 0.055(4) 0.026(3) 0.003(3) -0.004(2) 0.004(3)
C7 0.041(3) 0.049(4) 0.026(3) 0.005(3) 0.000(3) 0.011(3)
C8 0.039(3) 0.037(3) 0.030(3) 0.005(3) 0.000(2) 0.004(3)
C9 0.023(3) 0.042(3) 0.029(3) 0.003(3) 0.005(2) 0.001(2)
C10 0.016(2) 0.046(3) 0.029(3) 0.006(3) 0.000(2) -0.011(2)
C11 0.024(3) 0.038(3) 0.036(3) 0.010(3) 0.005(2) -0.005(2)
C12 0.026(3) 0.034(3) 0.030(3) -0.001(2) 0.002(2) -0.005(2)
C13 0.029(3) 0.035(3) 0.032(3) 0.000(2) 0.004(2) -0.012(2)
C14 0.031(3) 0.046(4) 0.037(3) -0.008(3) 0.006(2) -0.018(3)
C15 0.024(3) 0.051(4) 0.024(3) -0.007(3) 0.005(2) -0.007(3)
C16 0.022(3) 0.041(3) 0.027(3) -0.002(2) -0.001(2) -0.009(2)
C17 0.027(3) 0.037(3) 0.024(3) -0.003(2) 0.001(2) -0.006(2)
C18 0.028(3) 0.053(4) 0.024(3) -0.006(3) 0.006(2) 0.003(3)
C19 0.025(3) 0.053(4) 0.029(3) -0.008(3) 0.004(2) -0.006(3)
C20 0.051(4) 0.091(6) 0.078(6) 0.010(5) 0.005(4) 0.006(4)
C21 0.036(3) 0.065(5) 0.054(4) -0.005(4) 0.017(3) -0.009(3)
C22 0.100(7) 0.084(6) 0.047(5) -0.009(4) 0.032(4) -0.012(5)
C23 0.049(5) 0.128(9) 0.113(8) -0.029(7) 0.004(5) -0.021(5)
C24 0.036(4) 0.089(6) 0.079(6) -0.041(5) -0.002(4) -0.002(4)
C25 0.050(4) 0.079(6) 0.109(7) -0.034(5) 0.000(4) -0.013(4)
C26A 0.047(5) 0.062(9) 0.058(8) 0.005(7) -0.003(5) 0.010(7)
C26B 0.047(5) 0.062(9) 0.058(8) 0.005(7) -0.003(5) 0.010(7)
C27 0.035(4) 0.082(5) 0.065(5) 0.012(4) 0.001(3) 0.000(4)
C28 0.045(4) 0.099(7) 0.120(8) 0.030(6) 0.019(5) 0.011(4)
C29 0.075(5) 0.071(5) 0.035(4) 0.012(3) -0.005(3) -0.009(4)
C30 0.053(4) 0.044(4) 0.034(3) 0.003(3) -0.004(3) -0.008(3)
C31 0.047(4) 0.088(5) 0.038(4) 0.003(4) 0.010(3) -0.025(4)
C32 0.048(4) 0.046(4) 0.074(5) -0.001(4) -0.015(4) -0.019(3)
C33 0.037(3) 0.035(3) 0.037(3) 0.005(3) -0.007(3) -0.003(3)
C34 0.052(4) 0.046(4) 0.047(4) -0.010(3) -0.009(3) -0.003(3)
C35 0.035(3) 0.054(4) 0.067(5) 0.010(4) -0.010(3) 0.004(3)
C36 0.038(3) 0.048(4) 0.039(4) 0.008(3) -0.003(3) -0.003(3)
C37 0.039(3) 0.045(4) 0.054(4) 0.002(3) 0.007(3) 0.002(3)
C38 0.177(10) 0.058(5) 0.042(5) 0.000(4) 0.012(5) 0.032(6)
C39 0.065(5) 0.058(4) 0.058(5) -0.015(4) 0.005(4) 0.023(4)
C40A 0.127(18) 0.045(15) 0.050(6) -0.016(8) -0.005(9) 0.025(9)
C40B 0.127(18) 0.045(15) 0.050(6) -0.016(8) -0.005(9) 0.025(9)
C41A 0.044(6) 0.157(13) 0.066(7) 0.030(8) 0.027(6) 0.038(7)
C41B 0.044(6) 0.157(13) 0.066(7) 0.030(8) 0.027(6) 0.038(7)
C42 0.052(5) 0.108(7) 0.076(6) 0.015(5) 0.023(4) 0.018(5)
C43 0.052(5) 0.127(8) 0.082(6) 0.031(6) 0.021(4) -0.009(5)
C53A 0.112(5) 0.075(4) 0.056(4) -0.001(3) -0.024(3) -0.016(4)
C54A 0.112(5) 0.075(4) 0.056(4) -0.001(3) -0.024(3) -0.016(4)
C55A 0.112(5) 0.075(4) 0.056(4) -0.001(3) -0.024(3) -0.016(4)
C53B 0.112(5) 0.075(4) 0.056(4) -0.001(3) -0.024(3) -0.016(4)
C54B 0.112(5) 0.075(4) 0.056(4) -0.001(3) -0.024(3) -0.016(4)
C55B 0.112(5) 0.075(4) 0.056(4) -0.001(3) -0.024(3) -0.016(4)
C44 0.082(6) 0.097(6) 0.038(4) 0.004(4) 0.009(4) 0.019(5)
C45 0.064(4) 0.069(5) 0.030(4) -0.008(3) 0.004(3) 0.019(4)
C46 0.057(4) 0.094(6) 0.038(4) -0.017(4) -0.002(3) 0.024(4)
C47A 0.092(5) 0.079(4) 0.081(4) -0.011(4) 0.020(4) -0.012(3)
C48A 0.092(5) 0.079(4) 0.081(4) -0.011(4) 0.020(4) -0.012(3)
C49A 0.092(5) 0.079(4) 0.081(4) -0.011(4) 0.020(4) -0.012(3)
C47B 0.092(5) 0.079(4) 0.081(4) -0.011(4) 0.020(4) -0.012(3)
C48B 0.092(5) 0.079(4) 0.081(4) -0.011(4) 0.020(4) -0.012(3)
C49B 0.092(5) 0.079(4) 0.081(4) -0.011(4) 0.020(4) -0.012(3)
C50A 0.081(5) 0.088(5) 0.066(4) 0.002(4) 0.010(4) 0.033(4)
C51A 0.081(5) 0.088(5) 0.066(4) 0.002(4) 0.010(4) 0.033(4)
C52A 0.093(10) 0.046(7) 0.075(10) 0.000(6) 0.014(7) 0.025(7)
C50B 0.081(5) 0.088(5) 0.066(4) 0.002(4) 0.010(4) 0.033(4)
C51B 0.081(5) 0.088(5) 0.066(4) 0.002(4) 0.010(4) 0.033(4)
C52B 0.21(4) 0.09(2) 0.07(2) -0.037(17) -0.05(2) 0.08(2)
C1A 0.0254(19) 0.062(3) 0.033(2) -0.007(2) 0.0011(17) -0.0072(19)
C1B 0.0254(19) 0.062(3) 0.033(2) -0.007(2) 0.0011(17) -0.0072(19)
C2A 0.0254(19) 0.062(3) 0.033(2) -0.007(2) 0.0011(17) -0.0072(19)
C2B 0.0254(19) 0.062(3) 0.033(2) -0.007(2) 0.0011(17) -0.0072(19)
C3A 0.0254(19) 0.062(3) 0.033(2) -0.007(2) 0.0011(17) -0.0072(19)
C3B 0.0254(19) 0.062(3) 0.033(2) -0.007(2) 0.0011(17) -0.0072(19)
O1A 0.049(3) 0.062(3) 0.051(3) -0.008(2) -0.001(2) -0.011(2)
O1B 0.049(3) 0.062(3) 0.051(3) -0.008(2) -0.001(2) -0.011(2)
O2A 0.049(3) 0.062(3) 0.051(3) -0.008(2) -0.001(2) -0.011(2)
O2B 0.049(3) 0.062(3) 0.051(3) -0.008(2) -0.001(2) -0.011(2)
Si1 0.0656(12) 0.0380(10) 0.0316(10) 0.0026(7) -0.0014(8) 0.0020(9)
Si2 0.0393(9) 0.0609(12) 0.0339(10) -0.0008(8) 0.0099(7) 0.0122(8)
Si3 0.0282(8) 0.0342(9) 0.0318(9) 0.0038(7) -0.0050(6) -0.0071(7)
Si4 0.0206(8) 0.0620(11) 0.0445(10) -0.0124(9) 0.0026(7) -0.0056(8)
Ti1 0.0226(5) 0.0499(7) 0.0260(6) -0.0009(5) -0.0002(4) 0.0020(5)
Ti2 0.0224(5) 0.0359(6) 0.0283(6) -0.0021(4) 0.0013(4) -0.0055(4)

loop_
_atom_type_symbol
_atom_type_description
_atom_type_scat_dispersion_real
_atom_type_scat_dispersion_imag
_atom_type_scat_source
C C 0.0033 0.0016 'International Tables Vol C Tables 4.2.6.8 and 6.1.1.4'
H H 0.0000 0.0000 'International Tables Vol C Tables 4.2.6.8 and 6.1.1.4'
O O 0.0106 0.0060 'International Tables Vol C Tables 4.2.6.8 and 6.1.1.4'
Si Si 0.0817 0.0704 'International Tables Vol C Tables 4.2.6.8 and 6.1.1.4'
Ti Ti 0.2776 0.4457 'International Tables Vol C Tables 4.2.6.8 and 6.1.1.4'

loop_
_geom_angle_atom_site_label_1
_geom_angle_atom_site_label_2
_geom_angle_atom_site_label_3
_geom_angle
C5 C4 C10 106.0(5)
C5 C4 C8 109.8(5)
C10 C4 C8 144.0(5)
C5 C4 Ti1 79.7(3)
C10 C4 Ti1 122.7(4)
C8 C4 Ti1 68.7(3)
C5 C4 Ti2 71.3(3)
C10 C4 Ti2 68.5(3)
C8 C4 Ti2 127.3(4)
Ti1 C4 Ti2 59.58(12)
C6 C5 C4 107.1(5)
C6 C5 C9 142.0(5)
C4 C5 C9 110.8(5)
C6 C5 Ti2 122.5(4)
C4 C5 Ti2 75.0(3)
C9 C5 Ti2 69.5(3)
C6 C5 Ti1 70.2(3)
C4 C5 Ti1 66.6(3)
C9 C5 Ti1 126.4(4)
Ti2 C5 Ti1 58.00(12)
C7 C6 C5 107.5(5)
C7 C6 Ti1 68.2(3)
C5 C6 Ti1 76.6(3)
C7 C6 H6 126.3
C5 C6 H6 126.3
Ti1 C6 H6 120.7
C6 C7 C8 112.2(5)
C6 C7 Ti1 78.3(4)
C8 C7 Ti1 70.1(3)
C6 C7 H7 123.9
C8 C7 H7 123.9
Ti1 C7 H7 119.1
C7 C8 C4 103.1(5)
C7 C8 Si1 117.5(4)
C4 C8 Si1 131.8(4)
C7 C8 Ti1 73.4(3)
C4 C8 Ti1 74.9(3)
Si1 C8 Ti1 139.0(3)
C11 C9 C5 102.7(5)
C11 C9 Si2 124.7(4)
C5 C9 Si2 129.0(4)
C11 C9 Ti2 71.2(3)
C5 C9 Ti2 75.4(3)
Si2 C9 Ti2 133.5(3)
C11 C10 C4 107.3(5)
C11 C10 Ti2 71.1(3)
C4 C10 Ti2 77.4(3)
C11 C10 H10 126.3
C4 C10 H10 126.3
Ti2 C10 H10 117.3
C10 C11 C9 112.9(5)
C10 C11 Ti2 74.6(3)
C9 C11 Ti2 73.8(3)
C10 C11 H11 123.5
C9 C11 H11 123.5
Ti2 C11 H11 119.6
C13 C12 C16 103.9(4)
C13 C12 Si3 120.2(4)
C16 C12 Si3 129.4(4)
C13 C12 Ti2 74.6(3)
C16 C12 Ti2 75.2(3)
Si3 C12 Ti2 136.8(3)
C14 C13 C12 111.9(5)
C14 C13 Ti2 78.6(3)
C12 C13 Ti2 69.2(3)
C14 C13 H13 124.1
C12 C13 H13 124.1
Ti2 C13 H13 119.5
C13 C14 C15 108.3(5)
C13 C14 Ti2 68.2(3)
C15 C14 Ti2 75.9(3)
C13 C14 H14 125.8
C15 C14 H14 125.8
Ti2 C14 H14 121.7
C14 C15 C19 143.3(5)
C14 C15 C16 106.4(5)
C19 C15 C16 110.3(5)
C14 C15 Ti1 123.8(4)
C19 C15 Ti1 69.9(3)
C16 C15 Ti1 74.6(3)
C14 C15 Ti2 70.9(3)
C19 C15 Ti2 126.9(4)
C16 C15 Ti2 66.4(3)
Ti1 C15 Ti2 57.95(12)
C17 C16 C15 106.7(5)
C17 C16 C12 143.7(5)
C15 C16 C12 109.5(5)
C17 C16 Ti2 122.1(4)
C15 C16 Ti2 79.6(3)
C12 C16 Ti2 68.2(3)
C17 C16 Ti1 68.1(3)
C15 C16 Ti1 71.5(3)
C12 C16 Ti1 126.9(4)
Ti2 C16 Ti1 59.66(13)
C18 C17 C16 106.8(5)
C18 C17 Ti1 71.3(3)
C16 C17 Ti1 77.8(3)
C18 C17 H17 126.6
C16 C17 H17 126.6
Ti1 C17 H17 116.5
C17 C18 C19 112.2(5)
C17 C18 Ti1 73.9(3)
C19 C18 Ti1 74.0(3)
C17 C18 H18 123.9
C19 C18 H18 123.9
Ti1 C18 H18 119.7
C18 C19 C15 103.7(5)
C18 C19 Si4 121.0(4)
C15 C19 Si4 131.2(4)
C18 C19 Ti1 70.6(3)
C15 C19 Ti1 75.6(3)
Si4 C19 Ti1 134.9(3)
C21 C20 H20A 109.5
C21 C20 H20B 109.5
H20A C20 H20B 109.5
C21 C20 H20C 109.5
H20A C20 H20C 109.5
H20B C20 H20C 109.5
C22 C21 C20 108.8(7)
C22 C21 Si4 113.1(5)
C20 C21 Si4 113.7(5)
C22 C21 H21 106.9
C20 C21 H21 106.9
Si4 C21 H21 106.9
C21 C22 H22A 109.5
C21 C22 H22B 109.5
H22A C22 H22B 109.5
C21 C22 H22C 109.5
H22A C22 H22C 109.5
H22B C22 H22C 109.5
C24 C23 H23A 109.5
C24 C23 H23B 109.5
H23A C23 H23B 109.5
C24 C23 H23C 109.5
H23A C23 H23C 109.5
H23B C23 H23C 109.5
C23 C24 C25 102.5(7)
C23 C24 Si4 117.4(5)
C25 C24 Si4 110.3(5)
C23 C24 H24 108.8
C25 C24 H24 108.8
Si4 C24 H24 108.8
C24 C25 H25A 109.5
C24 C25 H25B 109.5
H25A C25 H25B 109.5
C24 C25 H25C 109.5
H25A C25 H25C 109.5
H25B C25 H25C 109.5
C27 C26A H26A 109.5
C27 C26A H26B 109.5
H26A C26A H26B 109.5
C27 C26A H26C 109.5
H26A C26A H26C 109.5
H26B C26A H26C 109.5
C27 C26B H26D 109.5
C27 C26B H26E 109.5
H26D C26B H26E 109.5
C27 C26B H26F 109.5
H26D C26B H26F 109.5
H26E C26B H26F 109.5
C26A C27 C28 108.4(7)
C28 C27 C26B 108.7(12)
C26A C27 Si4 108.0(7)
C28 C27 Si4 113.9(6)
C26B C27 Si4 129.5(13)
C26A C27 H27 108.8
C28 C27 H27 108.8
Si4 C27 H27 108.8
C27 C28 H28A 109.5
C27 C28 H28B 109.5
H28A C28 H28B 109.5
C27 C28 H28C 109.5
H28A C28 H28C 109.5
H28B C28 H28C 109.5
C30 C29 H29A 109.5
C30 C29 H29B 109.5
H29A C29 H29B 109.5
C30 C29 H29C 109.5
H29A C29 H29C 109.5
H29B C29 H29C 109.5
C29 C30 C31 108.7(6)
C29 C30 Si3 115.7(4)
C31 C30 Si3 114.0(4)
C29 C30 H30 105.8
C31 C30 H30 105.8
Si3 C30 H30 105.8
C30 C31 H31A 109.5
C30 C31 H31B 109.5
H31A C31 H31B 109.5
C30 C31 H31C 109.5
H31A C31 H31C 109.5
H31B C31 H31C 109.5
C33 C32 H32A 109.5
C33 C32 H32B 109.5
H32A C32 H32B 109.5
C33 C32 H32C 109.5
H32A C32 H32C 109.5
H32B C32 H32C 109.5
C32 C33 C34 109.4(5)
C32 C33 Si3 116.1(4)
C34 C33 Si3 112.7(4)
C32 C33 H33 105.9
C34 C33 H33 105.9
Si3 C33 H33 105.9
C33 C34 H34A 109.5
C33 C34 H34B 109.5
H34A C34 H34B 109.5
C33 C34 H34C 109.5
H34A C34 H34C 109.5
H34B C34 H34C 109.5
C36 C35 H35A 109.5
C36 C35 H35B 109.5
H35A C35 H35B 109.5
C36 C35 H35C 109.5
H35A C35 H35C 109.5
H35B C35 H35C 109.5
C37 C36 C35 108.0(5)
C37 C36 Si3 114.1(4)
C35 C36 Si3 113.1(4)
C37 C36 H36 107.1
C35 C36 H36 107.1
Si3 C36 H36 107.1
C36 C37 H37A 109.5
C36 C37 H37B 109.5
H37A C37 H37B 109.5
C36 C37 H37C 109.5
H37A C37 H37C 109.5
H37B C37 H37C 109.5
C39 C38 H38A 109.5
C39 C38 H38B 109.5
H38A C38 H38B 109.5
C39 C38 H38C 109.5
H38A C38 H38C 109.5
H38B C38 H38C 109.5
C38 C39 C40A 109(2)
C38 C39 C40B 109(2)
C38 C39 Si2 114.4(6)
C40A C39 Si2 107.2(15)
C40B C39 Si2 121.3(15)
C38 C39 H39 108.8
C40A C39 H39 108.8
Si2 C39 H39 108.8
C39 C40A H40A 109.5
C39 C40A H40B 109.5
H40A C40A H40B 109.5
C39 C40A H40C 109.5
H40A C40A H40C 109.5
H40B C40A H40C 109.5
C39 C40B H40D 109.5
C39 C40B H40E 109.5
H40D C40B H40E 109.5
C39 C40B H40F 109.5
H40D C40B H40F 109.5
H40E C40B H40F 109.5
C42 C41A H41A 109.5
C42 C41A H41B 109.5
H41A C41A H41B 109.5
C42 C41A H41C 109.5
H41A C41A H41C 109.5
H41B C41A H41C 109.5
C42 C41B H41D 109.5
C42 C41B H41E 109.5
H41D C41B H41E 109.5
C42 C41B H41F 109.5
H41D C41B H41F 109.5
H41E C41B H41F 109.5
C41A C42 C43 116.3(11)
C41B C42 C43 112.9(11)
C41A C42 Si2 126.2(11)
C41B C42 Si2 119.0(9)
C43 C42 Si2 110.7(5)
C41A C42 H42 98.7
C43 C42 H42 98.7
Si2 C42 H42 98.7
C42 C43 H43A 109.5
C42 C43 H43B 109.5
H43A C43 H43B 109.5
C42 C43 H43C 109.5
H43A C43 H43C 109.5
H43B C43 H43C 109.5
C54A C53A H53A 109.5
C54A C53A H53B 109.5
H53A C53A H53B 109.5
C54A C53A H53C 109.5
H53A C53A H53C 109.5
H53B C53A H53C 109.5
C55A C54A C53A 98.0(9)
C55A C54A Si1 120.2(8)
C53A C54A Si1 108.2(8)
C55A C54A H54A 109.9
C53A C54A H54A 109.9
Si1 C54A H54A 109.9
C54A C55A H55A 109.5
C54A C55A H55B 109.5
H55A C55A H55B 109.5
C54A C55A H55C 109.5
H55A C55A H55C 109.5
H55B C55A H55C 109.5
C54B C53B H53D 109.5
C54B C53B H53E 109.5
H53D C53B H53E 109.5
C54B C53B H53F 109.5
H53D C53B H53F 109.5
H53E C53B H53F 109.5
C53B C54B Si1 42.8(9)
C53B C54B H54B 126.6
Si1 C54B H54B 126.6
C45 C44 H44A 109.5
C45 C44 H44B 109.5
H44A C44 H44B 109.5
C45 C44 H44C 109.5
H44A C44 H44C 109.5
H44B C44 H44C 109.5
C46 C45 C44 108.9(6)
C46 C45 Si2 114.4(5)
C44 C45 Si2 113.4(5)
C46 C45 H45 106.5
C44 C45 H45 106.5
Si2 C45 H45 106.5
C45 C46 H46A 109.5
C45 C46 H46B 109.5
H46A C46 H46B 109.5
C45 C46 H46C 109.5
H46A C46 H46C 109.5
H46B C46 H46C 109.5
C48A C47A H47A 109.5
C48A C47A H47B 109.5
H47A C47A H47B 109.5
C48A C47A H47C 109.5
H47A C47A H47C 109.5
H47B C47A H47C 109.5
C49A C48A C47A 115(2)
C49A C48A Si1 123(2)
C47A C48A Si1 89.2(16)
C49A C48A H48A 109.2
C47A C48A H48A 109.2
Si1 C48A H48A 109.2
C48A C49A H49A 109.5
C48A C49A H49B 109.5
H49A C49A H49B 109.5
C48A C49A H49C 109.5
H49A C49A H49C 109.5
H49B C49A H49C 109.5
H47D C47B H47E 109.5
H47D C47B H47F 109.5
H47E C47B H47F 109.5
H49D C49B H49E 109.5
H49D C49B H49F 109.5
H49E C49B H49F 109.5
C51A C50A H50A 109.5
C51A C50A H50B 109.5
H50A C50A H50B 109.5
C51A C50A H50C 109.5
H50A C50A H50C 109.5
H50B C50A H50C 109.5
C52A C51A C50A 115.0(10)
C52A C51A Si1 114.8(10)
C50A C51A Si1 113.7(8)
C52A C51A H51A 103.8
C50A C51A H51A 103.8
Si1 C51A H51A 103.8
C51A C52A H52A 109.5
C51A C52A H52B 109.5
H52A C52A H52B 109.5
C51A C52A H52C 109.5
H52A C52A H52C 109.5
H52B C52A H52C 109.5
C52B C51B Si1 107(2)
C52B C51B H51B 111.0
Si1 C51B H51B 111.0
C51B C52B H52D 109.5
C51B C52B H52E 109.5
H52D C52B H52E 109.5
C51B C52B H52F 109.5
H52D C52B H52F 109.5
H52E C52B H52F 109.5
C2B C1A C2A 133.9(16)
C2B C1A O1A 5(3)
C2A C1A O1A 137.0(7)
C2B C1A O1B 146.8(17)
C2A C1A O1B 16.5(9)
O1A C1A O1B 150.9(10)
C2B C1A Ti1 146.0(14)
C2A C1A Ti1 80.0(5)
O1A C1A Ti1 142.8(6)
O1B C1A Ti1 66.0(8)
C2B C1A Ti2 77.3(14)
C2A C1A Ti2 148.7(6)
O1A C1A Ti2 73.9(5)
O1B C1A Ti2 134.6(8)
Ti1 C1A Ti2 68.92(17)
C1A C2A C3A 132.5(10)
C1A C2A Ti1 66.5(5)
C3A C2A Ti1 161.0(9)
C1A C2B C3B 127(3)
C1A C2B Ti2 69.3(12)
C3B C2B Ti2 163(2)
O2A C3A C2A 172.0(10)
O2A C3A O1B 159.7(11)
C2A C3A O1B 13.1(10)
O2B C3B C2B 167(2)
O2B C3B O1A 161(2)
C2B C3B O1A 7(2)
C3B O1A C1A 118.1(12)
C3B O1A Ti2 172.1(12)
C1A O1A Ti2 69.4(4)
C1A O1B C3A 106.1(11)
C1A O1B Ti1 74.5(9)
C3A O1B Ti1 167.0(15)
C51A Si1 C8 110.0(5)
C8 Si1 C54A 116.5(4)
C8 Si1 C48A 104.1(3)
C8 Si1 C54B 108.5(6)
C8 Si1 C51B 104.5(7)
C42 Si2 C9 105.1(3)
C42 Si2 C39 111.6(4)
C9 Si2 C39 112.0(3)
C42 Si2 C45 108.4(4)
C9 Si2 C45 108.4(3)
C39 Si2 C45 111.2(3)
C12 Si3 C33 108.3(2)
C12 Si3 C36 110.0(3)
C33 Si3 C36 111.4(3)
C12 Si3 C30 104.7(3)
C33 Si3 C30 113.6(3)
C36 Si3 C30 108.7(3)
C19 Si4 C24 116.8(3)
C19 Si4 C27 106.7(3)
C24 Si4 C27 112.6(4)
C19 Si4 C21 105.5(3)
C24 Si4 C21 108.6(4)
C27 Si4 C21 105.8(3)
O1B Ti1 C1A 39.5(5)
O1B Ti1 C8 129.4(6)
C1A Ti1 C8 131.0(2)
O1B Ti1 C2A 8.1(7)
C1A Ti1 C2A 33.5(3)
C8 Ti1 C2A 136.1(3)
O1B Ti1 C7 93.8(6)
C1A Ti1 C7 110.7(2)
C8 Ti1 C7 36.44(19)
C2A Ti1 C7 101.2(3)
O1B Ti1 C18 114.9(6)
C1A Ti1 C18 123.6(2)
C8 Ti1 C18 104.1(2)
C2A Ti1 C18 112.6(3)
C7 Ti1 C18 122.1(2)
O1B Ti1 C17 145.6(6)
C1A Ti1 C17 130.0(2)
C8 Ti1 C17 83.38(19)
C2A Ti1 C17 140.2(3)
C7 Ti1 C17 115.9(2)
C18 Ti1 C17 34.74(18)
O1B Ti1 C4 123.1(6)
C1A Ti1 C4 101.2(2)
C8 Ti1 C4 36.4(2)
C2A Ti1 C4 124.6(3)
C7 Ti1 C4 57.77(19)
C18 Ti1 C4 121.96(19)
C17 Ti1 C4 88.96(18)
O1B Ti1 C19 86.1(6)
C1A Ti1 C19 88.4(2)
C8 Ti1 C19 139.3(2)
C2A Ti1 C19 81.4(3)
C7 Ti1 C19 149.4(2)
C18 Ti1 C19 35.4(2)
C17 Ti1 C19 59.48(18)
C4 Ti1 C19 143.83(19)
O1B Ti1 Ti2 95.0(5)
C1A Ti1 Ti2 55.58(15)
C8 Ti1 Ti2 98.64(14)
C2A Ti1 Ti2 89.0(3)
C7 Ti1 Ti2 113.58(15)
C18 Ti1 Ti2 112.51(15)
C17 Ti1 Ti2 88.88(14)
C4 Ti1 Ti2 62.78(14)
C19 Ti1 Ti2 96.85(15)
O1B Ti1 C15 94.6(6)
C1A Ti1 C15 74.5(2)
C8 Ti1 C15 134.76(19)
C2A Ti1 C15 87.0(3)
C7 Ti1 C15 171.14(19)
C18 Ti1 C15 56.1(2)
C17 Ti1 C15 57.14(18)
C4 Ti1 C15 114.78(18)
C19 Ti1 C15 34.50(19)
Ti2 Ti1 C15 62.83(13)
C1A Ti2 O1A 36.7(3)
C1A Ti2 C2B 33.3(7)
O1A Ti2 C2B 4.0(13)
C1A Ti2 C12 131.1(2)
O1A Ti2 C12 133.3(5)
C2B Ti2 C12 136.1(15)
C1A Ti2 C11 123.6(2)
O1A Ti2 C11 113.1(5)
C2B Ti2 C11 112.6(14)
C12 Ti2 C11 104.07(19)
C1A Ti2 C13 111.1(2)
O1A Ti2 C13 98.3(5)
C2B Ti2 C13 101.6(14)
C12 Ti2 C13 36.12(19)
C11 Ti2 C13 121.76(19)
C1A Ti2 C16 101.2(2)
O1A Ti2 C16 124.5(5)
C2B Ti2 C16 124.4(13)
C12 Ti2 C16 36.56(19)
C11 Ti2 C16 122.07(19)
C13 Ti2 C16 57.8(2)
C1A Ti2 C9 88.7(2)
O1A Ti2 C9 83.0(5)
C2B Ti2 C9 81.4(15)
C12 Ti2 C9 139.03(19)
C11 Ti2 C9 35.09(18)
C13 Ti2 C9 148.56(19)
C16 Ti2 C9 144.30(19)
C1A Ti2 C10 129.8(2)
O1A Ti2 C10 141.9(5)
C2B Ti2 C10 139.8(15)
C12 Ti2 C10 83.78(19)
C11 Ti2 C10 34.35(19)
C13 Ti2 C10 115.81(18)
C16 Ti2 C10 89.49(18)
C9 Ti2 C10 59.15(19)
C1A Ti2 Ti1 55.49(16)
O1A Ti2 Ti1 92.2(3)
C2B Ti2 Ti1 88.8(7)
C12 Ti2 Ti1 98.83(14)
C11 Ti2 Ti1 112.59(15)
C13 Ti2 Ti1 113.80(15)
C16 Ti2 Ti1 62.79(14)
C9 Ti2 Ti1 97.48(14)
C10 Ti2 Ti1 89.14(14)
C1A Ti2 C5 74.8(2)
O1A Ti2 C5 90.7(5)
C2B Ti2 C5 87.2(14)
C12 Ti2 C5 134.56(19)
C11 Ti2 C5 55.90(19)
C13 Ti2 C5 170.66(19)
C16 Ti2 C5 114.68(19)
C9 Ti2 C5 35.10(18)
C10 Ti2 C5 56.57(18)
Ti1 Ti2 C5 62.93(13)

loop_
_geom_bond_atom_site_label_1
_geom_bond_atom_site_label_2
_geom_bond_distance
C4 C5 1.438(8)
C4 C10 1.439(7)
C4 C8 1.462(8)
C4 Ti1 2.380(5)
C4 Ti2 2.505(5)
C5 C6 1.434(8)
C5 C9 1.460(8)
C5 Ti2 2.457(5)
C5 Ti1 2.551(5)
C6 C7 1.392(8)
C6 Ti1 2.467(6)
C6 H6 0.9500
C7 C8 1.450(8)
C7 Ti1 2.339(6)
C7 H7 0.9500
C8 Si1 1.879(6)
C8 Ti1 2.296(6)
C9 C11 1.424(8)
C9 Si2 1.880(6)
C9 Ti2 2.378(5)
C10 C11 1.398(8)
C10 Ti2 2.389(5)
C10 H10 0.9500
C11 Ti2 2.345(5)
C11 H11 0.9500
C12 C13 1.438(7)
C12 C16 1.463(8)
C12 Si3 1.873(5)
C12 Ti2 2.282(5)
C13 C14 1.389(8)
C13 Ti2 2.353(5)
C13 H13 0.9500
C14 C15 1.436(8)
C14 Ti2 2.484(5)
C14 H14 0.9500
C15 C19 1.440(8)
C15 C16 1.450(7)
C15 Ti1 2.462(6)
C15 Ti2 2.550(5)
C16 C17 1.435(8)
C16 Ti2 2.375(5)
C16 Ti1 2.503(5)
C17 C18 1.409(7)
C17 Ti1 2.376(5)
C17 H17 0.9500
C18 C19 1.438(8)
C18 Ti1 2.343(5)
C18 H18 0.9500
C19 Si4 1.874(5)
C19 Ti1 2.387(6)
C20 C21 1.526(10)
C20 H20A 0.9800
C20 H20B 0.9800
C20 H20C 0.9800
C21 C22 1.519(10)
C21 Si4 1.890(7)
C21 H21 1.0000
C22 H22A 0.9800
C22 H22B 0.9800
C22 H22C 0.9800
C23 C24 1.521(12)
C23 H23A 0.9800
C23 H23B 0.9800
C23 H23C 0.9800
C24 C25 1.564(11)
C24 Si4 1.876(7)
C24 H24 1.0000
C25 H25A 0.9800
C25 H25B 0.9800
C25 H25C 0.9800
C26A C27 1.526(14)
C26A H26A 0.9800
C26A H26B 0.9800
C26A H26C 0.9800
C26B C27 1.55(3)
C26B H26D 0.9800
C26B H26E 0.9800
C26B H26F 0.9800
C27 C28 1.547(9)
C27 Si4 1.883(8)
C27 H27 1.0000
C28 H28A 0.9800
C28 H28B 0.9800
C28 H28C 0.9800
C29 C30 1.542(9)
C29 H29A 0.9800
C29 H29B 0.9800
C29 H29C 0.9800
C30 C31 1.542(9)
C30 Si3 1.911(6)
C30 H30 1.0000
C31 H31A 0.9800
C31 H31B 0.9800
C31 H31C 0.9800
C32 C33 1.523(8)
C32 H32A 0.9800
C32 H32B 0.9800
C32 H32C 0.9800
C33 C34 1.526(9)
C33 Si3 1.879(6)
C33 H33 1.0000
C34 H34A 0.9800
C34 H34B 0.9800
C34 H34C 0.9800
C35 C36 1.546(8)
C35 H35A 0.9800
C35 H35B 0.9800
C35 H35C 0.9800
C36 C37 1.537(9)
C36 Si3 1.905(6)
C36 H36 1.0000
C37 H37A 0.9800
C37 H37B 0.9800
C37 H37C 0.9800
C38 C39 1.503(10)
C38 H38A 0.9800
C38 H38B 0.9800
C38 H38C 0.9800
C39 C40A 1.53(3)
C39 C40B 1.541(19)
C39 Si2 1.884(8)
C39 H39 1.0000
C40A H40A 0.9800
C40A H40B 0.9800
C40A H40C 0.9800
C40B H40D 0.9800
C40B H40E 0.9800
C40B H40F 0.9800
C41A C42 1.429(19)
C41A H41A 0.9800
C41A H41B 0.9800
C41A H41C 0.9800
C41B C42 1.442(16)
C41B H41D 0.9800
C41B H41E 0.9800
C41B H41F 0.9800
C42 C43 1.529(12)
C42 Si2 1.873(8)
C42 H42 1.0000
C43 H43A 0.9800
C43 H43B 0.9800
C43 H43C 0.9800
C53A C54A 1.692(19)
C53A H53A 0.9800
C53A H53B 0.9800
C53A H53C 0.9800
C54A C55A 1.454(13)
C54A Si1 1.888(12)
C54A H54A 1.0000
C55A H55A 0.9800
C55A H55B 0.9800
C55A H55C 0.9800
C53B C54B 1.72(3)
C53B H53D 0.9800
C53B H53E 0.9800
C53B H53F 0.9800
C54B Si1 2.08(3)
C54B H54B 1.0000
C44 C45 1.559(9)
C44 H44A 0.9800
C44 H44B 0.9800
C44 H44C 0.9800
C45 C46 1.527(10)
C45 Si2 1.897(7)
C45 H45 1.0000
C46 H46A 0.9800
C46 H46B 0.9800
C46 H46C 0.9800
C47A C48A 1.625(18)
C47A H47A 0.9800
C47A H47B 0.9800
C47A H47C 0.9800
C48A C49A 1.42(2)
C48A Si1 1.940(9)
C48A H48A 1.0000
C49A H49A 0.9800
C49A H49B 0.9800
C49A H49C 0.9800
C47B H47D 0.9800
C47B H47E 0.9800
C47B H47F 0.9800
C49B H49D 0.9800
C49B H49E 0.9800
C49B H49F 0.9800
C50A C51A 1.653(17)
C50A H50A 0.9800
C50A H50B 0.9800
C50A H50C 0.9800
C51A C52A 1.580(18)
C51A Si1 1.854(13)
C51A H51A 1.0000
C52A H52A 0.9800
C52A H52B 0.9800
C52A H52C 0.9800
C51B C52B 1.55(4)
C51B Si1 2.09(2)
C51B H51B 1.0000
C52B H52D 0.9800
C52B H52E 0.9800
C52B H52F 0.9800
C1A C2B 1.26(2)
C1A C2A 1.291(13)
C1A O1A 1.372(12)
C1A O1B 1.417(17)
C1A Ti1 2.145(6)
C1A Ti2 2.148(5)
C2A C3A 1.300(13)
C2A Ti1 2.304(10)
C2B C3B 1.28(2)
C2B Ti2 2.24(3)
C3A O2A 1.175(9)
C3A O1B 1.547(19)
C3B O2B 1.162(16)
C3B O1A 1.28(2)
O1A Ti2 2.205(10)
O1B Ti1 2.033(19)
Ti1 Ti2 2.4293(14)

loop_
_geom_torsion_atom_site_label_1
_geom_torsion_atom_site_label_2
_geom_torsion_atom_site_label_3
_geom_torsion_atom_site_label_4
_geom_torsion
C10 C4 C5 C6 180.0(4)
C8 C4 C5 C6 4.0(6)
Ti1 C4 C5 C6 -58.7(4)
Ti2 C4 C5 C6 -119.9(4)
C10 C4 C5 C9 0.6(6)
C8 C4 C5 C9 -175.4(4)
Ti1 C4 C5 C9 121.9(4)
Ti2 C4 C5 C9 60.7(4)
C10 C4 C5 Ti2 -60.1(3)
C8 C4 C5 Ti2 123.9(4)
Ti1 C4 C5 Ti2 61.20(11)
C10 C4 C5 Ti1 -121.3(4)
C8 C4 C5 Ti1 62.7(4)
Ti2 C4 C5 Ti1 -61.20(11)
C4 C5 C6 C7 -5.1(6)
C9 C5 C6 C7 174.0(7)
Ti2 C5 C6 C7 -87.9(6)
Ti1 C5 C6 C7 -61.6(4)
C4 C5 C6 Ti1 56.5(4)
C9 C5 C6 Ti1 -124.4(8)
Ti2 C5 C6 Ti1 -26.3(4)
C5 C6 C7 C8 4.5(7)
Ti1 C6 C7 C8 -62.7(4)
C5 C6 C7 Ti1 67.2(4)
C6 C7 C8 C4 -2.0(7)
Ti1 C7 C8 C4 -69.7(4)
C6 C7 C8 Si1 -155.3(4)
Ti1 C7 C8 Si1 137.1(4)
C6 C7 C8 Ti1 67.6(5)
C5 C4 C8 C7 -1.3(6)
C10 C4 C8 C7 -174.7(7)
Ti1 C4 C8 C7 68.5(4)
Ti2 C4 C8 C7 79.9(5)
C5 C4 C8 Si1 146.3(5)
C10 C4 C8 Si1 -27.1(11)
Ti1 C4 C8 Si1 -143.9(5)
Ti2 C4 C8 Si1 -132.5(4)
C5 C4 C8 Ti1 -69.8(4)
C10 C4 C8 Ti1 116.8(8)
Ti2 C4 C8 Ti1 11.4(4)
C6 C5 C9 C11 -176.7(7)
C4 C5 C9 C11 2.3(6)
Ti2 C5 C9 C11 66.4(3)
Ti1 C5 C9 C11 78.0(5)
C6 C5 C9 Si2 -17.8(11)
C4 C5 C9 Si2 161.3(4)
Ti2 C5 C9 Si2 -134.7(5)
Ti1 C5 C9 Si2 -123.0(4)
C6 C5 C9 Ti2 116.9(8)
C4 C5 C9 Ti2 -64.0(4)
Ti1 C5 C9 Ti2 11.7(4)
C5 C4 C10 C11 -3.3(6)
C8 C4 C10 C11 170.2(7)
Ti1 C4 C10 C11 -91.2(5)
Ti2 C4 C10 C11 -65.3(3)
C5 C4 C10 Ti2 62.0(4)
C8 C4 C10 Ti2 -124.5(8)
Ti1 C4 C10 Ti2 -25.9(4)
C4 C10 C11 C9 5.2(6)
Ti2 C10 C11 C9 -64.4(4)
C4 C10 C11 Ti2 69.6(3)
C5 C9 C11 C10 -4.6(6)
Si2 C9 C11 C10 -164.7(4)
Ti2 C9 C11 C10 64.9(4)
C5 C9 C11 Ti2 -69.5(3)
Si2 C9 C11 Ti2 130.4(4)
C16 C12 C13 C14 -2.4(6)
Si3 C12 C13 C14 -156.7(4)
Ti2 C12 C13 C14 67.7(4)
C16 C12 C13 Ti2 -70.1(3)
Si3 C12 C13 Ti2 135.7(4)
C12 C13 C14 C15 4.0(7)
Ti2 C13 C14 C15 65.9(4)
C12 C13 C14 Ti2 -61.9(4)
C13 C14 C15 C19 172.3(7)
Ti2 C14 C15 C19 -126.8(8)
C13 C14 C15 C16 -3.8(6)
Ti2 C14 C15 C16 57.1(4)
C13 C14 C15 Ti1 -85.9(5)
Ti2 C14 C15 Ti1 -25.0(3)
C13 C14 C15 Ti2 -60.9(4)
C14 C15 C16 C17 179.4(5)
C19 C15 C16 C17 1.9(6)
Ti1 C15 C16 C17 -59.2(4)
Ti2 C15 C16 C17 -120.6(4)
C14 C15 C16 C12 2.3(6)
C19 C15 C16 C12 -175.2(5)
Ti1 C15 C16 C12 123.6(4)
Ti2 C15 C16 C12 62.3(4)
C14 C15 C16 Ti2 -60.0(4)
C19 C15 C16 Ti2 122.5(4)
Ti1 C15 C16 Ti2 61.30(11)
C14 C15 C16 Ti1 -121.3(4)
C19 C15 C16 Ti1 61.2(4)
Ti2 C15 C16 Ti1 -61.30(11)
C13 C12 C16 C17 -175.4(7)
Si3 C12 C16 C17 -24.5(11)
Ti2 C12 C16 C17 114.9(8)
C13 C12 C16 C15 0.0(6)
Si3 C12 C16 C15 150.9(4)
Ti2 C12 C16 C15 -69.7(4)
C13 C12 C16 Ti2 69.7(4)
Si3 C12 C16 Ti2 -139.5(5)
C13 C12 C16 Ti1 81.0(5)
Si3 C12 C16 Ti1 -128.1(4)
Ti2 C12 C16 Ti1 11.3(3)
C15 C16 C17 C18 -4.5(6)
C12 C16 C17 C18 170.9(7)
Ti2 C16 C17 C18 -92.6(5)
Ti1 C16 C17 C18 -66.0(4)
C15 C16 C17 Ti1 61.4(4)
C12 C16 C17 Ti1 -123.1(8)
Ti2 C16 C17 Ti1 -26.6(3)
C16 C17 C18 C19 5.7(6)
Ti1 C17 C18 C19 -64.7(4)
C16 C17 C18 Ti1 70.4(4)
C17 C18 C19 C15 -4.4(6)
Ti1 C18 C19 C15 -69.1(4)
C17 C18 C19 Si4 -164.0(4)
Ti1 C18 C19 Si4 131.4(4)
C17 C18 C19 Ti1 64.7(4)
C14 C15 C19 C18 -174.6(7)
C16 C15 C19 C18 1.4(6)
Ti1 C15 C19 C18 65.5(4)
Ti2 C15 C19 C18 76.6(5)
C14 C15 C19 Si4 -18.0(12)
C16 C15 C19 Si4 158.0(4)
Ti1 C15 C19 Si4 -138.0(5)
Ti2 C15 C19 Si4 -126.9(4)
C14 C15 C19 Ti1 119.9(8)
C16 C15 C19 Ti1 -64.1(4)
Ti2 C15 C19 Ti1 11.1(4)
C2B C1A C2A C3A -1(4)
O1A C1A C2A C3A 4(2)
O1B C1A C2A C3A -149(6)
Ti1 C1A C2A C3A -179.1(14)
Ti2 C1A C2A C3A 174.0(8)
C2B C1A C2A Ti1 178(4)
O1A C1A C2A Ti1 -176.7(15)
O1B C1A C2A Ti1 30(5)
Ti2 C1A C2A Ti1 -7.0(11)
C2A C1A C2B C3B 3(8)
O1A C1A C2B C3B -128(35)
O1B C1A C2B C3B 19(10)
Ti1 C1A C2B C3B 179.1(19)
Ti2 C1A C2B C3B -174(6)
C2A C1A C2B Ti2 178(2)
O1A C1A C2B Ti2 47(30)
O1B C1A C2B Ti2 -166(4)
Ti1 C1A C2B Ti2 -6(5)
C1A C2A C3A O1B 143(6)
Ti1 C2A C3A O1B -34(4)
C1A C2B C3B O2B 179(100)
Ti2 C2B C3B O2B 17(27)
C1A C2B C3B O1A 143(30)
Ti2 C2B C3B O1A -19(13)
O2B C3B O1A C1A 174(6)
C2B C3B O1A C1A -30(24)
C2B C1A O1A C3B 45(29)
C2A C1A O1A C3B -8(3)
O1B C1A O1A C3B 7(3)
Ti1 C1A O1A C3B 177.4(11)
Ti2 C1A O1A C3B 177.5(19)
C2B C1A O1A Ti2 -132(31)
C2A C1A O1A Ti2 174.5(13)
O1B C1A O1A Ti2 -170(2)
Ti1 C1A O1A Ti2 -0.1(14)
C2B C1A O1B C3A -26(6)
C2A C1A O1B C3A 20(4)
O1A C1A O1B C3A -20(3)
Ti1 C1A O1B C3A 166.5(15)
Ti2 C1A O1B C3A 173.3(6)
C2B C1A O1B Ti1 168(5)
C2A C1A O1B Ti1 -147(5)
O1A C1A O1B Ti1 173(2)
Ti2 C1A O1B Ti1 6.8(13)
O2A C3A O1B C1A 168(2)
C2A C3A O1B C1A -25(4)
O2A C3A O1B Ti1 -101(6)
C2A C3A O1B Ti1 66(6)
C52A C51A Si1 C8 172.8(9)
C50A C51A Si1 C8 -51.7(9)
C52A C51A Si1 C54A -54.3(12)
C50A C51A Si1 C54A 81.1(10)
C52A C51A Si1 C48A 61.1(11)
C50A C51A Si1 C48A -163.5(8)
C52A C51A Si1 C54B -31(2)
C50A C51A Si1 C54B 104.9(17)
C52A C51A Si1 C51B -97.5(15)
C50A C51A Si1 C51B 37.9(12)
C7 C8 Si1 C51A -31.1(7)
C4 C8 Si1 C51A -175.0(7)
Ti1 C8 Si1 C51A 65.2(6)
C7 C8 Si1 C54A -162.5(6)
C4 C8 Si1 C54A 53.6(8)
Ti1 C8 Si1 C54A -66.2(7)
C7 C8 Si1 C48A 81.6(5)
C4 C8 Si1 C48A -62.4(6)
Ti1 C8 Si1 C48A 177.8(5)
C7 C8 Si1 C54B 165.1(10)
C4 C8 Si1 C54B 21.1(11)
Ti1 C8 Si1 C54B -98.7(10)
C7 C8 Si1 C51B -74.6(8)
C4 C8 Si1 C51B 141.4(9)
Ti1 C8 Si1 C51B 21.6(8)
C55A C54A Si1 C51A 79.4(13)
C53A C54A Si1 C51A -31.7(9)
C55A C54A Si1 C8 -151.0(9)
C53A C54A Si1 C8 97.9(8)
C55A C54A Si1 C48A -35.9(12)
C53A C54A Si1 C48A -147.0(7)
C55A C54A Si1 C54B -69.1(15)
C53A C54A Si1 C54B 179.8(19)
C55A C54A Si1 C51B 106.9(13)
C53A C54A Si1 C51B -4.2(10)
C41A C42 Si2 C9 -155.2(11)
C41B C42 Si2 C9 -77.9(11)
C43 C42 Si2 C9 55.3(7)
C41A C42 Si2 C39 -33.6(12)
C41B C42 Si2 C39 43.6(12)
C43 C42 Si2 C39 176.8(6)
C41A C42 Si2 C45 89.1(12)
C41B C42 Si2 C45 166.4(10)
C43 C42 Si2 C45 -60.5(7)
C11 C9 Si2 C42 46.3(6)
C5 C9 Si2 C42 -108.4(6)
Ti2 C9 Si2 C42 143.0(4)
C11 C9 Si2 C39 -74.9(6)
C5 C9 Si2 C39 130.3(5)
Ti2 C9 Si2 C39 21.7(5)
C11 C9 Si2 C45 162.1(5)
C5 C9 Si2 C45 7.4(6)
Ti2 C9 Si2 C45 -101.3(4)
C38 C39 Si2 C42 -67.7(7)
C40A C39 Si2 C42 53(2)
C40B C39 Si2 C42 66(2)
C38 C39 Si2 C9 49.8(7)
C40A C39 Si2 C9 170.3(19)
C40B C39 Si2 C9 -177(2)
C38 C39 Si2 C45 171.2(6)
C40A C39 Si2 C45 -68.3(19)
C40B C39 Si2 C45 -56(2)
C46 C45 Si2 C42 -166.4(5)
C44 C45 Si2 C42 -40.6(7)
C46 C45 Si2 C9 80.0(5)
C44 C45 Si2 C9 -154.2(5)
C46 C45 Si2 C39 -43.5(6)
C44 C45 Si2 C39 82.4(6)
C13 C12 Si3 C33 171.7(4)
C16 C12 Si3 C33 24.8(6)
Ti2 C12 Si3 C33 -88.4(4)
C13 C12 Si3 C36 -66.4(5)
C16 C12 Si3 C36 146.7(5)
Ti2 C12 Si3 C36 33.5(5)
C13 C12 Si3 C30 50.2(5)
C16 C12 Si3 C30 -96.7(5)
Ti2 C12 Si3 C30 150.1(4)
C32 C33 Si3 C12 156.6(5)
C34 C33 Si3 C12 -76.1(5)
C32 C33 Si3 C36 35.6(6)
C34 C33 Si3 C36 162.9(4)
C32 C33 Si3 C30 -87.6(5)
C34 C33 Si3 C30 39.7(5)
C18 C19 Si4 C24 -158.7(5)
C15 C19 Si4 C24 48.1(7)
Ti1 C19 Si4 C24 -65.7(6)
C18 C19 Si4 C27 -31.7(6)
C15 C19 Si4 C27 175.1(5)
Ti1 C19 Si4 C27 61.3(5)
C18 C19 Si4 C21 80.6(5)
C15 C19 Si4 C21 -72.6(6)
Ti1 C19 Si4 C21 173.6(4)
C23 C24 Si4 C19 -37.5(8)
C25 C24 Si4 C19 -154.3(5)
C23 C24 Si4 C27 -161.5(7)
C25 C24 Si4 C27 81.6(7)
C23 C24 Si4 C21 81.6(7)
C25 C24 Si4 C21 -35.3(7)
C26A C27 Si4 C19 -72.7(7)
C28 C27 Si4 C19 166.9(6)
C26B C27 Si4 C19 -48.0(18)
C26A C27 Si4 C24 56.8(8)
C28 C27 Si4 C24 -63.6(7)
C26B C27 Si4 C24 81.5(18)
C26A C27 Si4 C21 175.3(7)
C28 C27 Si4 C21 54.9(7)
C26B C27 Si4 C21 -160.0(17)
C22 C21 Si4 C19 -61.9(6)
C20 C21 Si4 C19 62.9(6)
C22 C21 Si4 C24 172.2(5)
C20 C21 Si4 C24 -63.1(6)
C22 C21 Si4 C27 51.0(6)
C20 C21 Si4 C27 175.8(5)
